data_1527567
loop_
_publ_author_name
'Iglesias, J.E.'
'Pachali, K.E.'
'Steinfink, H.'

_publ_section_title
;
 The crystal structures and phase transition of alpha and beta Ba Cu4 S3
;
_journal_name_full 'Materials Research Bulletin'
_journal_page_first 1247
_journal_page_last 1258
_journal_volume 7
_journal_year 1972
_chemical_formula_sum 'Ba Cu4 S3'
_space_group_IT_number 62
_symmetry_space_group_name_Hall '-P 2ac 2n'
_symmetry_space_group_name_H-M 'P n m a'
_cell_angle_alpha 90
_cell_angle_beta 90
_cell_angle_gamma 90
_cell_formula_units_Z 4
_cell_length_a 10.7686
_cell_length_b 4.0348
_cell_length_c 13.2805
_cell_volume 577.026
_citation_journal_id_ASTM MRBUAC
_cod_data_source_file Iglesias_MRBUAC_1972_1268.cif
_cod_data_source_block Ba1Cu4S3
_cod_original_cell_volume 577.0264
_cod_original_formula_sum 'Ba1 Cu4 S3'
_cod_database_code 1527567

loop_
_symmetry_equiv_pos_as_xyz
x,y,z
-x+1/2,-y,z+1/2
x+1/2,-y+1/2,-z+1/2
-x,y+1/2,-z
-x,-y,-z
x-1/2,y,-z-1/2
-x-1/2,y-1/2,z-1/2
x,-y-1/2,z

loop_
_atom_site_label
_atom_site_type_symbol
_atom_site_fract_x
_atom_site_fract_y
_atom_site_fract_z
_atom_site_occupancy
_atom_site_U_iso_or_equiv
Cu2 Cu+1 0.322 0.75 0.2509 1 0.0
S1 S-2 0.0344 0.75 0.1112 1 0.0
Ba1 Ba+2 0.2245 0.25 0.0197 1 0.0
Cu3 Cu+1 0.0848 0.75 0.2746 1 0.0
S3 S-2 0.234 0.25 0.3253 1 0.0
Cu4 Cu+1 0.0338 0.25 0.4005 1 0.0
S2 S-2 0.4263 0.75 0.1013 1 0.0
Cu1 Cu+1 0.4497 0.25 0.3469 1 0.0
